data_7250963
loop_
_publ_author_name
'La Gorc\'e, Enzo'
'Theunissen, Tristan K.'
'Bourne, Susan A.'

_publ_section_title
;
 Non-covalent interactions in silver(i)-lutidine and
 silver(i)-halopyridine complexes: insights from crystallographic and
 computational studies
;
_journal_issue 45
_journal_name_full CrystEngComm
_journal_page_first 7333
_journal_page_last 7347
_journal_paper_doi 10.1039/D5CE00879D
_journal_volume 27
_journal_year 2025
_chemical_formula_moiety 'C10 H8 Ag Br2 N2, N O3'
_chemical_formula_sum 'C10 H8 Ag Br2 N3 O3'
_chemical_formula_weight 485.88
_space_group_crystal_system monoclinic
_space_group_IT_number 15
_space_group_name_Hall '-C 2yc'
_space_group_name_H-M_alt 'C 1 2/c 1'
_atom_sites_solution_hydrogens geom
_atom_sites_solution_primary dual
_audit_creation_date 2024-09-30
_audit_creation_method
;
Olex2 1.5
(compiled 2024.01.12 svn.r2f8d729c for OlexSys, GUI svn.r6928)
;
_audit_update_record
;
2025-09-08 deposited with the CCDC.	2025-10-13 downloaded from the CCDC.
;
_cell_angle_alpha 90
_cell_angle_beta 99.938(5)
_cell_angle_gamma 90
_cell_formula_units_Z 4
_cell_length_a 13.562(2)
_cell_length_b 14.966(2)
_cell_length_c 7.0426(11)
_cell_measurement_reflns_used 7055
_cell_measurement_temperature 100.00
_cell_measurement_theta_max 27.964
_cell_measurement_theta_min 2.722
_cell_volume 1408.0(4)
_computing_cell_refinement 'SAINT V8.40B (?, 2016)'
_computing_data_reduction 'SAINT V8.40B (?, 2016)'
_computing_molecular_graphics 'Olex2 1.5 (Dolomanov et al., 2009)'
_computing_publication_material 'Olex2 1.5 (Dolomanov et al., 2009)'
_computing_structure_refinement 'SHELXL 2019/3 (Sheldrick, 2015)'
_computing_structure_solution 'SHELXT 2018/2 (Sheldrick, 2018)'
_diffrn_ambient_temperature 100.00
_diffrn_measured_fraction_theta_full 1.000
_diffrn_measured_fraction_theta_max 0.999
_diffrn_measurement_device_type 'Bruker APEX II DUO'
_diffrn_measurement_method '\w scans'
_diffrn_radiation_monochromator graphite
_diffrn_radiation_type MoK\a
_diffrn_radiation_wavelength 0.71073
_diffrn_reflns_av_R_equivalents 0.0733
_diffrn_reflns_av_unetI/netI 0.0304
_diffrn_reflns_Laue_measured_fraction_full 1.000
_diffrn_reflns_Laue_measured_fraction_max 0.999
_diffrn_reflns_limit_h_max 18
_diffrn_reflns_limit_h_min -18
_diffrn_reflns_limit_k_max 20
_diffrn_reflns_limit_k_min -19
_diffrn_reflns_limit_l_max 9
_diffrn_reflns_limit_l_min -9
_diffrn_reflns_number 24766
_diffrn_reflns_point_group_measured_fraction_full 1.000
_diffrn_reflns_point_group_measured_fraction_max 0.999
_diffrn_reflns_theta_full 25.242
_diffrn_reflns_theta_max 28.402
_diffrn_reflns_theta_min 2.043
_diffrn_source_current 1.4
_diffrn_source_power 0.07
_diffrn_source_voltage 50.0
_exptl_absorpt_coefficient_mu 7.112
_exptl_absorpt_correction_T_max 0.7334
_exptl_absorpt_correction_T_min 0.5584
_exptl_absorpt_correction_type multi-scan
_exptl_absorpt_process_details
;
SADABS-2016/2 (Bruker,2016) was used for absorption correction.
wR2(int) was 0.1072 before and 0.0812 after correction.
The Ratio of minimum to maximum transmission is 0.7614.
The \l/2 correction factor is Not present.
;
_exptl_crystal_colour Colourless
_exptl_crystal_density_diffrn 2.292
_exptl_crystal_description Plate
_exptl_crystal_F_000 920
_exptl_crystal_size_max 0.150
_exptl_crystal_size_mid 0.130
_exptl_crystal_size_min 0.060
_refine_diff_density_max 0.580
_refine_diff_density_min -0.805
_refine_diff_density_rms 0.115
_refine_ls_extinction_method none
_refine_ls_goodness_of_fit_ref 1.057
_refine_ls_hydrogen_treatment constr
_refine_ls_matrix_type full
_refine_ls_number_parameters 88
_refine_ls_number_reflns 1771
_refine_ls_number_restraints 0
_refine_ls_restrained_S_all 1.057
_refine_ls_R_factor_all 0.0439
_refine_ls_R_factor_gt 0.0287
_refine_ls_shift/su_max 0.001
_refine_ls_shift/su_mean 0.000
_refine_ls_structure_factor_coef Fsqd
_refine_ls_weighting_details 'w=1/[\s^2^(Fo^2^)+(0.0203P)^2^+4.5690P] where P=(Fo^2^+2Fc^2^)/3'
_refine_ls_weighting_scheme calc
_refine_ls_wR_factor_gt 0.0589
_refine_ls_wR_factor_ref 0.0633
_reflns_Friedel_coverage 0.000
_reflns_number_gt 1416
_reflns_number_total 1771
_reflns_threshold_expression 'I > 2\s(I)'
_cod_data_source_file d5ce00879d2.cif
_cod_data_source_block Ag-3Brpy21
_cod_depositor_comments 'Adding full bibliography for 7250962--7250968.cif.'
_cod_database_code 7250963
_shelx_shelxl_version_number 2019/3
_shelx_space_group_comment
;
The symmetry employed for this shelxl refinement is uniquely defined
by the following loop, which should always be used as a source of
symmetry information in preference to the above space-group names.
They are only intended as comments.
;
_olex2_refinement_description
;
1. Fixed Uiso
 At 1.2 times of:
  All C(H) groups
2.a Aromatic/amide H refined with riding coordinates:
 C006(H006), C007(H007), C008(H008), C00A(H00A)
;
_olex2_submission_special_instructions 'No special instructions were received'

loop_
_space_group_symop_operation_xyz
'x, y, z'
'-x, y, -z+1/2'
'x+1/2, y+1/2, z'
'-x+1/2, y+1/2, -z+1/2'
'-x, -y, -z'
'x, -y, z-1/2'
'-x+1/2, -y+1/2, -z'
'x+1/2, -y+1/2, z-1/2'

loop_
_atom_site_label
_atom_site_type_symbol
_atom_site_fract_x
_atom_site_fract_y
_atom_site_fract_z
_atom_site_U_iso_or_equiv
_atom_site_adp_type
_atom_site_occupancy
_atom_site_site_symmetry_order
_atom_site_calc_flag
_atom_site_refinement_flags_posn
_atom_site_refinement_flags_adp
_atom_site_refinement_flags_occupancy
_atom_site_disorder_assembly
_atom_site_disorder_group
Ag01 Ag 0.500000 0.57680(2) 0.250000 0.02396(10) Uani 1 2 d S T P . .
Br02 Br 0.86244(3) 0.58467(2) 0.85009(5) 0.03278(11) Uani 1 1 d . . . . .
N003 N 0.65902(19) 0.61107(17) 0.3509(4) 0.0216(5) Uani 1 1 d . . . . .
O004 O 0.4510(2) 0.4144(2) 0.1149(4) 0.0522(8) Uani 1 1 d . . . . .
N005 N 0.500000 0.3706(3) 0.250000 0.0348(11) Uani 1 2 d S T P . .
C006 C 0.8557(3) 0.6658(2) 0.4825(5) 0.0229(6) Uani 1 1 d . . . . .
H006 H 0.922448 0.684663 0.528311 0.028 Uiso 1 1 calc R U . . .
C007 C 0.8073(2) 0.6861(2) 0.2977(5) 0.0247(7) Uani 1 1 d . . . . .
H007 H 0.840849 0.719222 0.212992 0.030 Uiso 1 1 calc R U . . .
C008 C 0.7052(2) 0.59019(19) 0.5286(4) 0.0207(6) Uani 1 1 d . . . . .
H008 H 0.670396 0.556248 0.609974 0.025 Uiso 1 1 calc R U . . .
C009 C 0.8026(2) 0.6169(2) 0.5969(4) 0.0204(6) Uani 1 1 d . . . . .
C00A C 0.7103(2) 0.6579(2) 0.2378(5) 0.0237(7) Uani 1 1 d . . . . .
H00A H 0.678162 0.672271 0.110643 0.028 Uiso 1 1 calc R U . . .
O00B O 0.500000 0.2903(3) 0.250000 0.123(3) Uani 1 2 d S T P . .

loop_
_atom_site_aniso_label
_atom_site_aniso_U_11
_atom_site_aniso_U_22
_atom_site_aniso_U_33
_atom_site_aniso_U_23
_atom_site_aniso_U_13
_atom_site_aniso_U_12
Ag01 0.02168(19) 0.02380(17) 0.02462(19) 0.000 -0.00100(14) 0.000
Br02 0.0295(2) 0.0447(2) 0.02222(18) 0.00741(14) -0.00092(14) -0.00772(14)
N003 0.0220(14) 0.0223(12) 0.0202(13) -0.0031(10) 0.0031(11) -0.0040(10)
O004 0.0361(16) 0.090(2) 0.0244(14) -0.0187(14) -0.0113(12) 0.0198(15)
N005 0.019(2) 0.0220(19) 0.067(3) 0.000 0.019(2) 0.000
C006 0.0211(15) 0.0224(15) 0.0261(17) -0.0039(12) 0.0062(13) -0.0038(12)
C007 0.0271(17) 0.0252(15) 0.0239(17) -0.0003(13) 0.0103(14) -0.0058(13)
C008 0.0238(16) 0.0200(14) 0.0193(15) -0.0008(11) 0.0061(12) -0.0025(11)
C009 0.0208(16) 0.0226(15) 0.0177(15) -0.0022(12) 0.0036(12) 0.0003(12)
C00A 0.0296(18) 0.0232(15) 0.0176(15) -0.0005(12) 0.0022(13) -0.0058(13)
O00B 0.065(3) 0.0160(19) 0.317(10) 0.000 0.112(5) 0.000

loop_
_atom_type_symbol
_atom_type_description
_atom_type_scat_dispersion_real
_atom_type_scat_dispersion_imag
_atom_type_scat_source
C C 0.0033 0.0016 'International Tables Vol C Tables 4.2.6.8 and 6.1.1.4'
H H 0.0000 0.0000 'International Tables Vol C Tables 4.2.6.8 and 6.1.1.4'
Ag Ag -0.8971 1.1015 'International Tables Vol C Tables 4.2.6.8 and 6.1.1.4'
Br Br -0.2901 2.4595 'International Tables Vol C Tables 4.2.6.8 and 6.1.1.4'
N N 0.0061 0.0033 'International Tables Vol C Tables 4.2.6.8 and 6.1.1.4'
O O 0.0106 0.0060 'International Tables Vol C Tables 4.2.6.8 and 6.1.1.4'

loop_
_geom_angle_atom_site_label_1
_geom_angle_atom_site_label_2
_geom_angle_atom_site_label_3
_geom_angle
_geom_angle_site_symmetry_1
_geom_angle_site_symmetry_3
_geom_angle_publ_flag
N003 Ag01 N003 153.18(13) 2_655 . ?
C008 N003 Ag01 121.3(2) . . ?
C008 N003 C00A 118.1(3) . . ?
C00A N003 Ag01 120.4(2) . . ?
O004 N005 O004 116.7(4) 2_655 . ?
O00B N005 O004 121.6(2) . 2_655 ?
O00B N005 O004 121.6(2) . . ?
C007 C006 H006 121.5 . . ?
C009 C006 H006 121.5 . . ?
C009 C006 C007 117.0(3) . . ?
C006 C007 H007 120.2 . . ?
C00A C007 C006 119.6(3) . . ?
C00A C007 H007 120.2 . . ?
N003 C008 H008 119.2 . . ?
N003 C008 C009 121.5(3) . . ?
C009 C008 H008 119.2 . . ?
C006 C009 Br02 120.3(2) . . ?
C006 C009 C008 120.9(3) . . ?
C008 C009 Br02 118.9(2) . . ?
N003 C00A C007 122.9(3) . . ?
N003 C00A H00A 118.5 . . ?
C007 C00A H00A 118.5 . . ?

loop_
_geom_bond_atom_site_label_1
_geom_bond_atom_site_label_2
_geom_bond_distance
_geom_bond_site_symmetry_2
_geom_bond_publ_flag
Ag01 N003 2.211(3) 2_655 ?
Ag01 N003 2.211(3) . ?
Br02 C009 1.890(3) . ?
N003 C008 1.337(4) . ?
N003 C00A 1.342(4) . ?
O004 N005 1.248(3) . ?
N005 O00B 1.202(5) . ?
C006 H006 0.9500 . ?
C006 C007 1.387(5) . ?
C006 C009 1.380(4) . ?
C007 H007 0.9500 . ?
C007 C00A 1.377(5) . ?
C008 H008 0.9500 . ?
C008 C009 1.384(4) . ?
C00A H00A 0.9500 . ?

loop_
_geom_torsion_atom_site_label_1
_geom_torsion_atom_site_label_2
_geom_torsion_atom_site_label_3
_geom_torsion_atom_site_label_4
_geom_torsion
_geom_torsion_site_symmetry_1
_geom_torsion_site_symmetry_2
_geom_torsion_site_symmetry_3
_geom_torsion_site_symmetry_4
_geom_torsion_publ_flag
Ag01 N003 C008 C009 -175.5(2) . . . . ?
Ag01 N003 C00A C007 175.7(2) . . . . ?
N003 C008 C009 Br02 180.0(2) . . . . ?
N003 C008 C009 C006 -0.4(5) . . . . ?
C006 C007 C00A N003 0.1(5) . . . . ?
C007 C006 C009 Br02 179.3(2) . . . . ?
C007 C006 C009 C008 -0.3(4) . . . . ?
C008 N003 C00A C007 -0.8(5) . . . . ?
C009 C006 C007 C00A 0.5(4) . . . . ?
C00A N003 C008 C009 1.0(4) . . . . ?
